data_7017829
loop_
_publ_author_name
'Janas, Zofia'
'Nerkowski, Tomasz'
'Kober, Ewa'
'Jerzykiewicz, Lucjan B.'
'Lis, Tadeusz'

_publ_section_title
;
 Lithium complexes supported by tripodal diaminebis(aryloxido) ligands:
 synthesis and structure.
;
_journal_issue 2
_journal_name_full 'Dalton transactions (Cambridge, England : 2003)'
_journal_page_first 442
_journal_page_last 447
_journal_paper_doi 10.1039/c1dt11498k
_journal_volume 41
_journal_year 2012
_chemical_formula_moiety 'C48 H68 Li4 N4 O6'
_chemical_formula_sum 'C48 H68 Li4 N4 O6'
_chemical_formula_weight 824.82
_chemical_name_systematic
;
?
;
_space_group_IT_number 60
_symmetry_cell_setting orthorhombic
_symmetry_Int_Tables_number 60
_symmetry_space_group_name_Hall '-P 2n 2ab'
_symmetry_space_group_name_H-M 'P b c n'
_atom_sites_solution_hydrogens geom
_atom_sites_solution_primary direct
_atom_sites_solution_secondary difmap
_audit_creation_method SHELXL-97
_cell_angle_alpha 90.00
_cell_angle_beta 90.00
_cell_angle_gamma 90.00
_cell_formula_units_Z 4
_cell_length_a 11.397(3)
_cell_length_b 17.772(4)
_cell_length_c 22.892(5)
_cell_measurement_reflns_used 3443
_cell_measurement_temperature 100(2)
_cell_measurement_theta_max 28
_cell_measurement_theta_min 2
_cell_volume 4636.7(19)
_computing_cell_refinement
;
CrysAlis RED. Version 1.171.33 Oxford Diffraction, 2009)
;
_computing_data_collection
;
CrysAlis CCD. Version 1.171.33 (Oxford Diffraction, 2009)
;
_computing_data_reduction
;
CrysAlis RED. Version 1.171.33 (Oxford Diffraction, 2009)
;
_computing_molecular_graphics ' DIAMOND. Version 3.1f. (Brandenburg, K. 2007)'
_computing_publication_material
;
SHELXTL. Version 6.14 (Bruker, 2003)
publCIF Version 1.0_c (Westrip, S. P. 2007)
;
_computing_structure_refinement 'SHELXTL. Version 6.14 (Bruker, 2003)'
_computing_structure_solution 'SHELXTL. Version 6.14 (Bruker, 2003)'
_diffrn_ambient_temperature 100(2)
_diffrn_measured_fraction_theta_full 0.994
_diffrn_measured_fraction_theta_max 0.994
_diffrn_measurement_device_type 'Kuma KM-4 CCD kappa-axis diffractometer'
_diffrn_measurement_method \w
_diffrn_radiation_monochromator graphite
_diffrn_radiation_source 'fine-focus sealed tube'
_diffrn_radiation_type MoK\a
_diffrn_radiation_wavelength 0.71073
_diffrn_reflns_av_R_equivalents 0.0326
_diffrn_reflns_av_sigmaI/netI 0.0222
_diffrn_reflns_limit_h_max 15
_diffrn_reflns_limit_h_min -10
_diffrn_reflns_limit_k_max 23
_diffrn_reflns_limit_k_min -22
_diffrn_reflns_limit_l_max 30
_diffrn_reflns_limit_l_min -28
_diffrn_reflns_number 33997
_diffrn_reflns_theta_full 28.00
_diffrn_reflns_theta_max 28.00
_diffrn_reflns_theta_min 2.90
_exptl_absorpt_coefficient_mu 0.076
_exptl_absorpt_correction_type none
_exptl_crystal_colour colorless
_exptl_crystal_density_diffrn 1.182
_exptl_crystal_density_method 'not measured'
_exptl_crystal_description plate
_exptl_crystal_F_000 1776
_exptl_crystal_size_max 0.163
_exptl_crystal_size_mid 0.152
_exptl_crystal_size_min 0.063
_refine_diff_density_max 0.299
_refine_diff_density_min -0.203
_refine_diff_density_rms 0.039
_refine_ls_extinction_method none
_refine_ls_goodness_of_fit_ref 1.064
_refine_ls_hydrogen_treatment constr
_refine_ls_matrix_type full
_refine_ls_number_parameters 303
_refine_ls_number_reflns 5567
_refine_ls_number_restraints 0
_refine_ls_restrained_S_all 1.064
_refine_ls_R_factor_all 0.0543
_refine_ls_R_factor_gt 0.0386
_refine_ls_shift/su_max 0.001
_refine_ls_shift/su_mean 0.000
_refine_ls_structure_factor_coef Fsqd
_refine_ls_weighting_details 'calc w=1/[\s^2^(Fo^2^)+(0.0616P)^2^+0.4283P] where P=(Fo^2^+2Fc^2^)/3'
_refine_ls_weighting_scheme calc
_refine_ls_wR_factor_gt 0.1029
_refine_ls_wR_factor_ref 0.1077
_reflns_number_gt 4256
_reflns_number_total 5567
_reflns_threshold_expression >2sigma(I)
_cod_data_source_file c1dt11498k.txt
_cod_data_source_block 1b(C48H68Li4N2O6)
_cod_depositor_comments
;
The following automatic conversions were performed:

'_symmetry_cell_setting' value 'Orthorhombic' changed to
'orthorhombic' according to
/home/saulius/struct/CIF-dictionaries/cif_core.dic dictionary named
'cif_core.dic' version 2.4.1 from 2010-06-29.

Automatic conversion script
Id: cif_fix_values 1715 2011-07-08 13:25:40Z adriana 
;
_cod_database_code 7017829

loop_
_symmetry_equiv_pos_site_id
_symmetry_equiv_pos_as_xyz
1 x,y,z
2 1/2-x,1/2-y,1/2+z
3 1/2+x,1/2-y,-z
4 -x,y,1/2-z
5 -x,-y,-z
6 1/2+x,1/2+y,1/2-z
7 1/2-x,1/2+y,z
8 x,-y,1/2+z

loop_
_atom_site_label
_atom_site_type_symbol
_atom_site_fract_x
_atom_site_fract_y
_atom_site_fract_z
_atom_site_U_iso_or_equiv
_atom_site_adp_type
_atom_site_occupancy
_atom_site_symmetry_multiplicity
_atom_site_calc_flag
_atom_site_refinement_flags
_atom_site_disorder_assembly
_atom_site_disorder_group
Li1 Li 0.59138(17) 0.39515(11) 0.70801(8) 0.0223(4) Uani 1 1 d . . .
Li2 Li 0.43047(17) 0.28149(11) 0.70757(8) 0.0220(4) Uani 1 1 d . . .
O11 O 0.41899(7) 0.39700(4) 0.70374(3) 0.02066(18) Uani 1 1 d . . .
O21 O 0.59980(7) 0.28086(4) 0.70967(3) 0.01920(17) Uani 1 1 d . . .
N1 N 0.59562(8) 0.40041(5) 0.60953(4) 0.0204(2) Uani 1 1 d . . .
N2 N 0.75473(9) 0.47128(6) 0.69355(4) 0.0254(2) Uani 1 1 d . . .
C1 C 0.49262(10) 0.44308(7) 0.58795(5) 0.0244(3) Uani 1 1 d . B .
H1A H 0.4992 0.4473 0.5458 0.029 Uiso 1 1 calc R . .
H1B H 0.4968 0.4936 0.6038 0.029 Uiso 1 1 calc R . .
C2 C 0.59622(10) 0.32179(6) 0.58779(5) 0.0214(2) Uani 1 1 d . B .
H2A H 0.6070 0.3220 0.5458 0.026 Uiso 1 1 calc R . .
H2B H 0.5210 0.2986 0.5961 0.026 Uiso 1 1 calc R . .
C3 C 0.70300(11) 0.44082(7) 0.59206(5) 0.0249(3) Uani 1 1 d . B .
H3A H 0.6922 0.4623 0.5535 0.030 Uiso 1 1 calc R . .
H3B H 0.7681 0.4058 0.5902 0.030 Uiso 1 1 calc R . .
C4 C 0.73114(11) 0.50293(6) 0.63532(5) 0.0254(3) Uani 1 1 d . B .
H4A H 0.7993 0.5308 0.6220 0.031 Uiso 1 1 calc R . .
H4B H 0.6655 0.5376 0.6376 0.031 Uiso 1 1 calc R . .
C5 C 0.75043(14) 0.53093(7) 0.73779(6) 0.0372(3) Uani 1 1 d . B .
H5A H 0.8077 0.5688 0.7287 0.056 Uiso 1 1 calc R . .
H5B H 0.7671 0.5099 0.7755 0.056 Uiso 1 1 calc R . .
H5C H 0.6737 0.5532 0.7381 0.056 Uiso 1 1 calc R . .
C6 C 0.87110(11) 0.43525(8) 0.69396(7) 0.0371(3) Uani 1 1 d . B .
H6A H 0.9286 0.4699 0.6792 0.056 Uiso 1 1 calc R . .
H6B H 0.8694 0.3912 0.6697 0.056 Uiso 1 1 calc R . .
H6C H 0.8912 0.4212 0.7332 0.056 Uiso 1 1 calc R . .
C11 C 0.34280(10) 0.39217(6) 0.66022(5) 0.0194(2) Uani 1 1 d . B .
C12 C 0.37344(10) 0.41153(6) 0.60193(5) 0.0207(2) Uani 1 1 d . . .
C13 C 0.28920(11) 0.40595(6) 0.55790(5) 0.0245(3) Uani 1 1 d . B .
H13A H 0.3107 0.4189 0.5200 0.029 Uiso 1 1 calc R . .
C14 C 0.17442(11) 0.38195(6) 0.56784(5) 0.0261(3) Uani 1 1 d . . .
C15 C 0.14603(10) 0.36032(6) 0.62441(6) 0.0256(3) Uani 1 1 d . B .
H15A H 0.0708 0.3428 0.6324 0.031 Uiso 1 1 calc R . .
C16 C 0.22818(10) 0.36442(6) 0.66933(5) 0.0225(2) Uani 1 1 d . . .
H16A H 0.2069 0.3484 0.7065 0.027 Uiso 1 1 calc R B .
C17 C 0.08475(12) 0.38063(8) 0.51916(6) 0.0370(3) Uani 1 1 d . B .
H17A H 0.1138 0.3506 0.4874 0.056 Uiso 1 1 calc R . .
H17B H 0.0708 0.4310 0.5057 0.056 Uiso 1 1 calc R . .
H17C H 0.0127 0.3595 0.5334 0.056 Uiso 1 1 calc R . .
C21 C 0.68971(10) 0.25990(6) 0.67641(5) 0.0180(2) Uani 1 1 d . . .
C22 C 0.69251(10) 0.27583(6) 0.61572(5) 0.0192(2) Uani 1 1 d . B .
C23 C 0.78671(10) 0.25001(6) 0.58229(5) 0.0224(2) Uani 1 1 d . . .
H23A H 0.7863 0.2595 0.5423 0.027 Uiso 1 1 calc R B .
C24 C 0.88131(10) 0.21077(6) 0.60585(5) 0.0236(2) Uani 1 1 d . B .
C25 C 0.88053(10) 0.19869(6) 0.66596(5) 0.0242(3) Uani 1 1 d . . .
H25A H 0.9438 0.1745 0.6834 0.029 Uiso 1 1 calc R B .
C26 C 0.78711(10) 0.22206(6) 0.70037(5) 0.0217(2) Uani 1 1 d . B .
H26A H 0.7888 0.2125 0.7403 0.026 Uiso 1 1 calc R . .
C27 C 0.98040(11) 0.18282(8) 0.56765(6) 0.0318(3) Uani 1 1 d . . .
H27A H 0.9543 0.1802 0.5278 0.048 Uiso 1 1 calc R B .
H27B H 1.0042 0.1337 0.5804 0.048 Uiso 1 1 calc R . .
H27C H 1.0456 0.2168 0.5704 0.048 Uiso 1 1 calc R . .
C31 C 0.46082(11) 0.13119(7) 0.65304(6) 0.0293(3) Uani 1 1 d . . .
H31A H 0.4732 0.1102 0.6917 0.035 Uiso 1 1 calc R A 1
H31B H 0.5363 0.1453 0.6368 0.035 Uiso 1 1 calc R A 1
C32 C 0.40034(11) 0.07392(7) 0.61371(6) 0.0272(3) Uani 0.688(9) 1 d P B 1
H32A H 0.3581 0.0368 0.6366 0.033 Uiso 0.688(9) 1 calc PR B 1
H32B H 0.4566 0.0484 0.5888 0.033 Uiso 0.688(9) 1 calc PR B 1
C33 C 0.3158(4) 0.1222(2) 0.57766(17) 0.0326(7) Uani 0.688(9) 1 d P B 1
H33A H 0.3545 0.1438 0.5438 0.039 Uiso 0.688(9) 1 calc PR B 1
H33B H 0.2482 0.0934 0.5650 0.039 Uiso 0.688(9) 1 calc PR B 1
C34 C 0.2812(3) 0.18292(19) 0.62165(19) 0.0357(8) Uani 0.688(9) 1 d P B 1
H34A H 0.2576 0.2286 0.6017 0.043 Uiso 0.688(9) 1 calc PR B 1
H34B H 0.2169 0.1658 0.6460 0.043 Uiso 0.688(9) 1 calc PR B 1
O31 O 0.38465(7) 0.19579(5) 0.65620(4) 0.0269(2) Uani 0.688(9) 1 d P B 1
C321 C 0.40034(11) 0.07392(7) 0.61371(6) 0.0272(3) Uani 0.312(9) 1 d P B 2
H32C H 0.4469 0.0638 0.5791 0.033 Uiso 0.312(9) 1 calc PR B 2
H32D H 0.3867 0.0270 0.6343 0.033 Uiso 0.312(9) 1 calc PR B 2
C341 C 0.3240(9) 0.1938(3) 0.5992(3) 0.0353(18) Uani 0.312(9) 1 d P B 2
H34C H 0.3768 0.2056 0.5673 0.042 Uiso 0.312(9) 1 calc PR B 2
H34D H 0.2575 0.2278 0.5983 0.042 Uiso 0.312(9) 1 calc PR B 2
C331 C 0.2855(9) 0.1116(5) 0.5978(5) 0.040(2) Uani 0.312(9) 1 d P B 2
H33C H 0.2248 0.1014 0.6264 0.048 Uiso 0.312(9) 1 calc PR B 2
H33D H 0.2584 0.0967 0.5594 0.048 Uiso 0.312(9) 1 calc PR B 2
O311 O 0.38465(7) 0.19579(5) 0.65620(4) 0.0269(2) Uani 0.312(9) 1 d P B 2

loop_
_atom_site_aniso_label
_atom_site_aniso_U_11
_atom_site_aniso_U_22
_atom_site_aniso_U_33
_atom_site_aniso_U_23
_atom_site_aniso_U_13
_atom_site_aniso_U_12
Li1 0.0252(10) 0.0225(9) 0.0193(10) 0.0020(7) -0.0006(8) 0.0000(8)
Li2 0.0226(10) 0.0240(9) 0.0196(10) -0.0010(7) 0.0013(8) 0.0010(8)
O11 0.0222(4) 0.0254(4) 0.0143(4) 0.0006(3) -0.0025(3) 0.0037(3)
O21 0.0198(4) 0.0216(4) 0.0162(4) -0.0003(3) 0.0025(3) 0.0016(3)
N1 0.0208(5) 0.0214(5) 0.0189(5) 0.0031(4) 0.0004(4) -0.0007(4)
N2 0.0269(5) 0.0257(5) 0.0235(5) 0.0057(4) -0.0046(4) -0.0062(4)
C1 0.0292(6) 0.0252(6) 0.0187(6) 0.0071(4) -0.0033(5) 0.0018(5)
C2 0.0243(6) 0.0247(5) 0.0151(5) 0.0000(4) -0.0005(4) -0.0011(5)
C3 0.0266(6) 0.0266(6) 0.0215(6) 0.0066(4) 0.0035(5) -0.0040(5)
C4 0.0282(6) 0.0238(5) 0.0243(6) 0.0072(5) -0.0010(5) -0.0050(5)
C5 0.0548(9) 0.0291(6) 0.0275(7) 0.0033(5) -0.0097(6) -0.0155(6)
C6 0.0237(6) 0.0422(8) 0.0452(8) 0.0189(6) -0.0048(6) -0.0072(6)
C11 0.0234(6) 0.0171(5) 0.0176(5) -0.0014(4) -0.0026(4) 0.0054(4)
C12 0.0251(6) 0.0188(5) 0.0182(6) 0.0013(4) -0.0025(4) 0.0046(4)
C13 0.0317(6) 0.0232(5) 0.0186(6) 0.0003(4) -0.0049(5) 0.0071(5)
C14 0.0276(6) 0.0222(5) 0.0284(7) -0.0052(5) -0.0092(5) 0.0078(5)
C15 0.0215(6) 0.0207(5) 0.0346(7) -0.0040(5) -0.0026(5) 0.0039(5)
C16 0.0243(6) 0.0209(5) 0.0224(6) -0.0008(4) 0.0008(5) 0.0048(4)
C17 0.0351(7) 0.0388(7) 0.0372(8) -0.0058(6) -0.0161(6) 0.0080(6)
C21 0.0193(5) 0.0162(5) 0.0183(5) -0.0021(4) 0.0014(4) -0.0020(4)
C22 0.0207(5) 0.0193(5) 0.0175(5) -0.0023(4) -0.0006(4) -0.0020(4)
C23 0.0256(6) 0.0238(5) 0.0178(6) -0.0028(4) 0.0030(4) -0.0043(5)
C24 0.0220(6) 0.0225(5) 0.0263(6) -0.0055(4) 0.0053(5) -0.0027(4)
C25 0.0200(6) 0.0234(6) 0.0290(6) -0.0011(5) -0.0012(5) 0.0031(4)
C26 0.0241(6) 0.0218(5) 0.0192(6) 0.0005(4) -0.0010(4) 0.0005(5)
C27 0.0265(7) 0.0336(7) 0.0354(7) -0.0074(5) 0.0090(6) 0.0013(5)
C31 0.0283(6) 0.0226(6) 0.0371(7) -0.0029(5) -0.0063(5) 0.0058(5)
C32 0.0329(7) 0.0215(5) 0.0271(7) -0.0035(5) 0.0035(5) -0.0001(5)
C33 0.0329(17) 0.0374(15) 0.0277(18) -0.0111(12) -0.0050(11) 0.0070(12)
C34 0.0274(13) 0.0403(14) 0.0395(18) -0.0198(12) -0.0116(11) 0.0091(11)
O31 0.0262(4) 0.0248(4) 0.0296(5) -0.0092(3) -0.0096(4) 0.0066(3)
C321 0.0329(7) 0.0215(5) 0.0271(7) -0.0035(5) 0.0035(5) -0.0001(5)
C341 0.045(4) 0.029(2) 0.031(3) -0.003(2) -0.020(3) 0.008(2)
C331 0.045(5) 0.031(3) 0.044(5) -0.016(3) -0.021(3) 0.006(3)
O311 0.0262(4) 0.0248(4) 0.0296(5) -0.0092(3) -0.0096(4) 0.0066(3)

loop_
_atom_type_symbol
_atom_type_description
_atom_type_scat_dispersion_real
_atom_type_scat_dispersion_imag
_atom_type_scat_source
C C 0.0033 0.0016 'International Tables Vol C Tables 4.2.6.8 and 6.1.1.4'
H H 0.0000 0.0000 'International Tables Vol C Tables 4.2.6.8 and 6.1.1.4'
Li Li -0.0003 0.0001 'International Tables Vol C Tables 4.2.6.8 and 6.1.1.4'
N N 0.0061 0.0033 'International Tables Vol C Tables 4.2.6.8 and 6.1.1.4'
O O 0.0106 0.0060 'International Tables Vol C Tables 4.2.6.8 and 6.1.1.4'

loop_
_geom_angle_atom_site_label_1
_geom_angle_atom_site_label_2
_geom_angle_atom_site_label_3
_geom_angle
_geom_angle_site_symmetry_1
_geom_angle_site_symmetry_3
_geom_angle_publ_flag
C11 O11 Li1 133.71(9) . . yes
C11 O11 Li2 90.52(8) . . yes
C11 O11 Li1 135.36(9) . 4_656 yes
Li1 O11 Li2 85.28(8) . . yes
Li1 O11 Li1 90.48(8) . 4_656 yes
Li1 O11 Li2 86.85(8) 4_656 . yes
C21 O21 Li1 107.78(8) . . yes
C21 O21 Li2 139.26(9) . . yes
C21 O21 Li2 134.66(9) . 4_656 yes
Li1 O21 Li2 86.94(9) . . yes
Li1 O21 Li2 90.24(8) . 4_656 yes
Li2 O21 Li2 81.11(8) . 4_656 yes
C31 O31 C34 109.85(16) . . yes
C31 O31 Li2 118.71(9) . . yes
C34 O31 Li2 131.35(16) . . yes
C31 O311 C341 102.6(3) . . yes
C341 O311 Li2 131.5(2) . . yes
C31 O311 Li2 118.71(9) . . yes
C1 N1 C2 111.95(9) . . yes
C1 N1 C3 108.53(9) . . yes
C3 N1 Li1 108.00(8) . . yes
C1 N1 Li1 109.70(8) . . yes
C2 N1 C3 111.35(9) . . yes
C2 N1 Li1 107.23(8) . . yes
C4 N2 C5 110.06(10) . . yes
C4 N2 C6 109.66(10) . . yes
C4 N2 Li1 101.84(8) . . yes
C6 N2 Li1 117.85(9) . . yes
C5 N2 Li1 107.19(9) . . yes
C5 N2 C6 109.87(11) . . yes
N1 C1 C12 116.98(10) . . yes
N1 C2 C22 111.77(9) . . yes
N1 C3 C4 110.66(9) . . yes
N2 C4 C3 110.60(9) . . yes
O11 C11 C12 121.96(10) . . yes
O11 C11 C16 121.21(10) . . yes
O11 C11 Li2 56.88(7) . . yes
C16 C11 Li2 91.80(8) . . yes
C12 C11 C16 116.78(10) . . no
C12 C11 Li2 120.51(9) . . yes
C1 C12 C11 120.79(10) . . no
C1 C12 C13 119.61(10) . . no
C11 C12 C13 119.46(10) . . no
C12 C13 C14 123.31(11) . . no
C15 C14 C17 121.69(11) . . no
C13 C14 C15 117.08(11) . . no
C13 C14 C17 121.23(11) . . no
C14 C15 C16 121.15(11) . . no
C11 C16 C15 122.09(11) . . no
O21 C21 C22 121.49(10) . . yes
O21 C21 C26 121.19(10) . . yes
C22 C21 C26 117.32(10) . . no
C21 C22 C23 119.26(10) . . no
C2 C22 C21 120.42(10) . . no
C2 C22 C23 120.30(10) . . no
C22 C23 C24 123.21(11) . . no
C23 C24 C25 117.06(10) . . no
C23 C24 C27 121.24(11) . . no
C25 C24 C27 121.70(10) . . no
C24 C25 C26 121.30(10) . . no
C21 C26 C25 121.75(10) . . no
O31 C31 C32 106.82(10) . . yes
O311 C31 C321 106.82(10) . . yes
C31 C32 C33 103.22(17) . . no
C32 C33 C34 101.7(3) . . no
O31 C34 C33 105.3(3) . . yes
N1 C1 H1B 108.00 . . no
C12 C1 H1A 108.00 . . no
N1 C1 H1A 108.00 . . no
C12 C1 H1B 108.00 . . no
H1A C1 H1B 107.00 . . no
N1 C2 H2B 109.00 . . no
C22 C2 H2A 109.00 . . no
C22 C2 H2B 109.00 . . no
N1 C2 H2A 109.00 . . no
H2A C2 H2B 108.00 . . no
H3A C3 H3B 108.00 . . no
N1 C3 H3A 109.00 . . no
C4 C3 H3B 110.00 . . no
C4 C3 H3A 110.00 . . no
N1 C3 H3B 110.00 . . no
N2 C4 H4A 109.00 . . no
C3 C4 H4A 110.00 . . no
N2 C4 H4B 110.00 . . no
C3 C4 H4B 110.00 . . no
H4A C4 H4B 108.00 . . no
N2 C5 H5B 109.00 . . no
N2 C5 H5C 109.00 . . no
H5A C5 H5B 109.00 . . no
N2 C5 H5A 110.00 . . no
H5A C5 H5C 109.00 . . no
H5B C5 H5C 110.00 . . no
H6A C6 H6B 109.00 . . no
H6A C6 H6C 109.00 . . no
H6B C6 H6C 110.00 . . no
N2 C6 H6B 109.00 . . no
N2 C6 H6C 110.00 . . no
N2 C6 H6A 109.00 . . no
C12 C13 H13A 118.00 . . no
C14 C13 H13A 118.00 . . no
C16 C15 H15A 119.00 . . no
C14 C15 H15A 119.00 . . no
C15 C16 H16A 119.00 . . no
C11 C16 H16A 119.00 . . no
C14 C17 H17B 110.00 . . no
C14 C17 H17A 109.00 . . no
H17A C17 H17B 109.00 . . no
C14 C17 H17C 110.00 . . no
H17A C17 H17C 110.00 . . no
H17B C17 H17C 109.00 . . no
C22 C23 H23A 118.00 . . no
C24 C23 H23A 118.00 . . no
C26 C25 H25A 119.00 . . no
C24 C25 H25A 119.00 . . no
C21 C26 H26A 119.00 . . no
C25 C26 H26A 119.00 . . no
H27B C27 H27C 109.00 . . no
H27A C27 H27B 109.00 . . no
H27A C27 H27C 109.00 . . no
C24 C27 H27B 110.00 . . no
C24 C27 H27C 109.00 . . no
C24 C27 H27A 110.00 . . no
H31A C31 H31B 109.00 . . no
C321 C31 H31A 110.00 . . no
O31 C31 H31A 110.00 . . no
O311 C31 H31A 110.00 . . no
C321 C31 H31B 110.00 . . no
O311 C31 H31B 110.00 . . no
O31 C31 H31B 110.00 . . no
C32 C31 H31A 110.00 . . no
C32 C31 H31B 110.00 . . no
H32A C32 H32B 109.00 . . no
C31 C32 H32B 111.00 . . no
C33 C32 H32A 111.00 . . no
C31 C32 H32A 111.00 . . no
C33 C32 H32B 111.00 . . no
C32 C33 H33A 111.00 . . no
C32 C33 H33B 111.00 . . no
C34 C33 H33A 111.00 . . no
C34 C33 H33B 111.00 . . no
H33A C33 H33B 109.00 . . no
C33 C34 H34A 111.00 . . no
H34A C34 H34B 109.00 . . no
C33 C34 H34B 111.00 . . no
O31 C34 H34B 111.00 . . no
O31 C34 H34A 111.00 . . no
C31 C321 C331 103.8(4) . . no
C321 C331 C341 99.8(7) . . no
O311 C341 C331 100.1(6) . . yes
C31 C321 H32C 111.00 . . no
C31 C321 H32D 111.00 . . no
C331 C321 H32C 111.00 . . no
C331 C321 H32D 111.00 . . no
H32C C321 H32D 109.00 . . no
C321 C331 H33C 112.00 . . no
C321 C331 H33D 112.00 . . no
C341 C331 H33C 112.00 . . no
H33C C331 H33D 110.00 . . no
C341 C331 H33D 112.00 . . no
O311 C341 H34C 112.00 . . no
H34C C341 H34D 110.00 . . no
C331 C341 H34D 112.00 . . no
O311 C341 H34D 112.00 . . no
C331 C341 H34C 112.00 . . no
O11 Li1 N1 88.34(8) . . yes
O11 Li1 N1 176.07(11) 4_656 . yes
O11 Li1 N2 141.52(10) . . yes
O11 Li1 O11 89.49(8) . 4_656 yes
O21 Li1 N1 93.38(8) . . yes
O21 Li1 N2 123.10(10) . . yes
O11 Li1 O21 90.02(8) 4_656 . yes
N1 Li1 N2 79.43(7) . . yes
O11 Li1 O21 93.71(9) . . yes
O11 Li1 N2 100.34(8) 4_656 . yes
O21 Li2 C11 114.96(9) . . yes
O21 Li2 O21 98.89(9) . 4_656 yes
O31 Li2 C11 104.17(8) . . yes
O21 Li2 O31 121.93(10) 4_656 . yes
O311 Li2 C11 104.17(8) . . yes
O21 Li2 C11 111.45(9) 4_656 . yes
O21 Li2 O311 121.93(10) 4_656 . yes
O21 Li2 O311 105.79(9) . . yes
O11 Li2 O21 94.04(9) . . yes
O11 Li2 O31 136.05(10) . . yes
O11 Li2 C11 32.60(4) . . yes
O11 Li2 O311 136.05(10) . . yes
O11 Li2 O21 92.08(8) . 4_656 yes
O21 Li2 O31 105.79(9) . . yes

loop_
_geom_bond_atom_site_label_1
_geom_bond_atom_site_label_2
_geom_bond_distance
_geom_bond_site_symmetry_2
_geom_bond_publ_flag
O11 C11 1.324(2) . yes
O11 Li1 1.967(2) . yes
O11 Li2 2.059(2) . yes
O11 Li1 2.024(2) 4_656 yes
O21 C21 1.330(2) . yes
O21 Li1 2.034(2) . yes
O21 Li2 1.931(2) . yes
O21 Li2 1.926(2) 4_656 yes
O31 C31 1.441(2) . yes
O31 C34 1.438(4) . yes
O31 Li2 1.994(2) . yes
O311 Li2 1.994(2) . yes
O311 C341 1.477(8) . yes
O311 C31 1.441(2) . yes
N1 Li1 2.257(2) . yes
N1 C2 1.483(2) . yes
N1 C3 1.474(2) . yes
N1 C1 1.482(2) . yes
N2 C4 1.472(2) . yes
N2 C5 1.467(2) . yes
N2 C6 1.473(2) . yes
N2 Li1 2.325(2) . yes
C1 C12 1.504(2) . no
C2 C22 1.510(2) . no
C3 C4 1.517(2) . no
C11 C12 1.422(2) . no
C11 C16 1.412(2) . no
C11 Li2 2.458(2) . yes
C12 C13 1.395(2) . no
C13 C14 1.395(2) . no
C14 C17 1.512(2) . no
C14 C15 1.389(2) . no
C15 C16 1.393(2) . no
C21 C22 1.418(2) . no
C21 C26 1.409(2) . no
C22 C23 1.396(2) . no
C23 C24 1.393(2) . no
C24 C25 1.393(2) . no
C24 C27 1.512(2) . no
C25 C26 1.388(2) . no
C31 C32 1.524(2) . no
C31 C321 1.524(2) . no
C32 C33 1.532(4) . no
C33 C34 1.528(5) . no
C1 H1B 0.9700 . no
C1 H1A 0.9700 . no
C2 H2A 0.9700 . no
C2 H2B 0.9700 . no
C3 H3B 0.9700 . no
C3 H3A 0.9700 . no
C4 H4A 0.9700 . no
C4 H4B 0.9700 . no
C5 H5A 0.9600 . no
C5 H5B 0.9600 . no
C5 H5C 0.9600 . no
C6 H6C 0.9600 . no
C6 H6B 0.9600 . no
C6 H6A 0.9600 . no
C13 H13A 0.9300 . no
C15 H15A 0.9300 . no
C16 H16A 0.9300 . no
C17 H17A 0.9600 . no
C17 H17C 0.9600 . no
C17 H17B 0.9600 . no
C23 H23A 0.9300 . no
C25 H25A 0.9300 . no
C26 H26A 0.9300 . no
C27 H27A 0.9600 . no
C27 H27B 0.9600 . no
C27 H27C 0.9600 . no
C31 H31B 0.9700 . no
C31 H31A 0.9700 . no
C32 H32A 0.9700 . no
C32 H32B 0.9700 . no
C33 H33A 0.9700 . no
C33 H33B 0.9700 . no
C34 H34A 0.9700 . no
C34 H34B 0.9700 . no
C321 C331 1.515(10) . no
C331 C341 1.526(11) . no
C321 H32C 0.9700 . no
C321 H32D 0.9700 . no
C331 H33C 0.9700 . no
C331 H33D 0.9700 . no
C341 H34C 0.9700 . no
C341 H34D 0.9700 . no

loop_
_geom_torsion_atom_site_label_1
_geom_torsion_atom_site_label_2
_geom_torsion_atom_site_label_3
_geom_torsion_atom_site_label_4
_geom_torsion
_geom_torsion_site_symmetry_1
_geom_torsion_site_symmetry_2
_geom_torsion_site_symmetry_4
_geom_torsion_publ_flag
Li1 O11 C11 C12 -23.94(17) . . . no
Li1 O11 C11 C16 153.40(11) . . . no
Li1 O11 C11 Li2 83.97(12) . . . no
Li2 O11 C11 C12 -107.91(11) . . . no
Li2 O11 C11 C16 69.43(11) . . . no
Li1 O11 C11 C12 166.05(11) 4_656 . . no
Li1 O11 C11 C16 -16.61(17) 4_656 . . no
Li1 O11 C11 Li2 -86.04(12) 4_656 . . no
Li2 O11 Li1 N1 94.61(8) . . . no
Li1 O11 Li1 N1 -178.59(8) 4_656 . . no
C11 O11 Li1 N2 79.06(19) . . . no
Li2 O11 Li1 N2 165.26(16) . . . no
Li1 O11 Li1 N2 -107.94(16) 4_656 . . no
C11 O11 Li1 O11 -174.86(9) . . 4_656 no
Li2 O11 Li1 O11 -88.66(8) . . 4_656 no
Li1 O11 Li1 O11 -1.86(8) 4_656 . 4_656 no
Li1 O11 Li2 O31 -119.18(15) . . . no
Li1 O11 Li2 O31 150.07(15) 4_656 . . no
C11 O11 Li1 O11 174.71(9) 4_656 4_656 . no
Li1 O11 Li1 O11 1.92(9) 4_656 4_656 . no
Li2 O11 Li1 O11 87.16(8) 4_656 4_656 . no
C11 O11 Li1 O21 81.00(13) 4_656 4_656 . no
Li1 O11 Li1 O21 -91.80(8) 4_656 4_656 . no
Li2 O11 Li1 O21 -6.55(8) 4_656 4_656 . no
C11 O11 Li1 N2 -42.72(14) 4_656 4_656 . no
Li1 O11 Li1 N2 144.49(9) 4_656 4_656 . no
Li2 O11 Li1 N2 -130.27(9) 4_656 4_656 . no
C11 O11 Li2 O21 132.44(8) . . . no
Li1 O11 Li2 O21 -1.40(8) . . . no
Li1 O11 Li2 O21 -92.15(9) 4_656 . . no
C11 O11 Li2 O31 14.66(16) . . . no
Li1 O11 Li1 O21 88.12(8) 4_656 . . no
C11 O11 Li1 N1 8.41(14) . . . no
Li1 O11 Li2 C11 -133.84(9) . . . no
Li1 O11 Li2 C11 135.41(9) 4_656 . . no
C11 O11 Li2 O21 -128.49(9) . . 4_656 no
C11 O11 Li1 O21 -84.87(12) . . . no
Li2 O11 Li1 O21 1.33(8) . . . no
Li1 O11 Li2 O21 97.67(9) . . 4_656 no
Li1 O11 Li2 O21 6.92(9) 4_656 . 4_656 no
Li2 O21 Li2 O21 -0.68(9) 4_656 . 4_656 no
Li2 O21 Li2 O21 0.67(9) 4_656 4_656 . no
C21 O21 Li2 O31 -41.82(18) 4_656 4_656 . no
Li1 O21 Li2 O31 -157.50(12) 4_656 4_656 . no
Li2 O21 Li2 O31 115.63(13) 4_656 4_656 . no
C21 O21 Li2 C11 81.87(14) 4_656 4_656 . no
Li2 O21 Li1 O11 -1.41(8) . . . no
Li1 O21 Li2 O21 87.54(9) 4_656 4_656 . no
C21 O21 Li1 O11 139.82(8) . . . no
Li2 O21 Li1 O11 -82.49(9) 4_656 . . no
C21 O21 Li1 N1 51.26(10) . . . no
Li2 O21 Li1 N1 -89.97(8) . . . no
Li2 O21 Li1 N1 -171.05(8) 4_656 . . no
Li1 O21 Li2 C11 -33.82(10) 4_656 4_656 . no
Li2 O21 Li2 C11 -120.68(10) 4_656 4_656 . no
Li2 O21 Li1 N2 109.37(11) 4_656 . . no
C21 O21 Li1 O11 -130.70(8) . . 4_656 no
Li2 O21 Li1 O11 88.07(8) . . 4_656 no
Li2 O21 Li1 O11 6.99(9) 4_656 . 4_656 no
Li2 O21 C21 C26 -136.90(13) . . . no
Li2 O21 C21 C22 -171.26(11) 4_656 . . no
Li2 O21 C21 C26 7.61(18) 4_656 . . no
C21 O21 Li2 O21 154.62(10) . . 4_656 no
Li1 O21 Li2 O21 -91.39(9) . . 4_656 no
Li2 O21 Li2 C11 118.08(10) 4_656 . . no
Li1 O21 C21 C26 116.46(11) . . . no
Li2 O21 C21 C22 44.23(18) . . . no
C21 O21 Li2 O11 108.81(12) 4_656 4_656 . no
C21 O21 Li1 N2 -28.32(13) . . . no
Li2 O21 Li1 N2 -169.55(11) . . . no
C21 O21 Li2 O21 -156.78(10) 4_656 4_656 . no
Li1 O21 C21 C22 -62.41(12) . . . no
C21 O21 Li2 O11 -112.64(12) . . . no
Li1 O21 Li2 O11 1.35(8) . . . no
C21 O21 Li2 O31 27.71(17) . . . no
Li1 O21 Li2 O31 141.70(10) . . . no
Li2 O21 Li2 O31 -127.58(10) 4_656 . . no
C21 O21 Li2 C11 -86.63(15) . . . no
Li1 O21 Li2 C11 27.36(10) . . . no
Li2 O21 Li2 O11 -93.74(9) 4_656 4_656 . no
Li2 O21 Li2 O11 92.07(9) 4_656 . . no
Li1 O21 Li2 O11 -6.88(8) 4_656 4_656 . no
C34 O31 Li2 O11 -41.1(3) . . . no
Li2 O31 C34 C33 161.50(19) . . . no
C34 O31 Li2 O21 -154.6(2) . . . no
C31 O31 Li2 O21 29.27(13) . . . no
C34 O31 C31 C32 -0.1(2) . . . no
C31 O31 Li2 O21 -82.17(14) . . 4_656 no
Li2 O31 C31 C32 176.85(10) . . . no
C31 O31 Li2 C11 150.84(9) . . . no
C31 O31 C34 C33 -22.1(3) . . . no
C31 O31 Li2 O11 142.76(14) . . . no
C34 O31 Li2 O21 94.0(3) . . 4_656 no
C34 O31 Li2 C11 -33.0(2) . . . no
C1 N1 Li1 N2 -112.28(8) . . . no
C1 N1 Li1 O11 31.05(10) . . . no
C2 N1 Li1 N2 125.94(8) . . . no
C2 N1 Li1 O11 -90.74(9) . . . no
C3 N1 Li1 O11 149.17(8) . . . no
C1 N1 Li1 O21 124.67(9) . . . no
C2 N1 Li1 O21 2.89(10) . . . no
C3 N1 Li1 O21 -117.21(9) . . . no
Li1 N1 C1 C12 -61.51(12) . . . no
C2 N1 C3 C4 -152.77(9) . . . no
Li1 N1 C3 C4 -35.30(12) . . . no
C1 N1 C3 C4 83.57(11) . . . no
C3 N1 Li1 N2 5.84(9) . . . no
C2 N1 C1 C12 57.41(12) . . . no
C3 N1 C1 C12 -179.29(9) . . . no
Li1 N1 C2 C22 -52.53(11) . . . no
C1 N1 C2 C22 -172.90(9) . . . no
C3 N1 C2 C22 65.41(12) . . . no
C6 N2 C4 C3 74.19(13) . . . no
C5 N2 C4 C3 -164.83(11) . . . no
Li1 N2 C4 C3 -51.38(11) . . . no
C5 N2 Li1 N1 139.55(9) . . . no
C6 N2 Li1 O11 87.99(11) . . 4_656 no
C4 N2 Li1 O11 -152.04(9) . . 4_656 no
C5 N2 Li1 O11 -36.47(11) . . 4_656 no
C6 N2 Li1 O11 -169.61(14) . . . no
C4 N2 Li1 O21 111.11(11) . . . no
C6 N2 Li1 O21 -8.86(15) . . . no
C4 N2 Li1 N1 23.97(8) . . . no
C6 N2 Li1 N1 -96.00(10) . . . no
C4 N2 Li1 O11 -49.64(17) . . . no
C5 N2 Li1 O11 65.93(17) . . . no
C5 N2 Li1 O21 -133.32(11) . . . no
N1 C1 C12 C11 51.72(14) . . . no
N1 C1 C12 C13 -132.66(11) . . . no
N1 C2 C22 C23 -112.75(11) . . . no
N1 C2 C22 C21 65.78(13) . . . no
N1 C3 C4 N2 62.51(13) . . . no
O11 C11 Li2 O21 57.19(9) . . 4_656 no
O11 C11 C12 C1 -3.82(16) . . . no
C12 C11 Li2 O31 -59.13(13) . . . no
C16 C11 Li2 O31 63.68(10) . . . no
C12 C11 Li2 O11 110.44(12) . . . no
C16 C11 Li2 O11 -126.76(10) . . . no
O11 C11 Li2 O21 -54.29(10) . . . no
C12 C11 Li2 O21 56.15(14) . . . no
C16 C11 Li2 O21 178.95(10) . . . no
O11 C11 Li2 O31 -169.56(11) . . . no
C16 C11 C12 C1 178.73(10) . . . no
C16 C11 C12 C13 3.10(15) . . . no
Li2 C11 C12 C1 -71.50(13) . . . no
Li2 C11 C12 C13 112.87(11) . . . no
C12 C11 Li2 O21 167.62(10) . . 4_656 no
C16 C11 Li2 O21 -69.58(11) . . 4_656 no
O11 C11 C12 C13 -179.45(10) . . . no
Li2 C11 C16 C15 -129.65(11) . . . no
O11 C11 C16 C15 178.67(10) . . . no
C12 C11 C16 C15 -3.86(16) . . . no
C11 C12 C13 C14 -0.07(17) . . . no
C1 C12 C13 C14 -175.75(10) . . . no
C12 C13 C14 C17 176.88(11) . . . no
C12 C13 C14 C15 -2.34(16) . . . no
C17 C14 C15 C16 -177.60(11) . . . no
C13 C14 C15 C16 1.62(16) . . . no
C14 C15 C16 C11 1.51(17) . . . no
O21 C21 C22 C2 3.98(16) . . . no
C26 C21 C22 C23 3.61(16) . . . no
O21 C21 C22 C23 -177.48(10) . . . no
C26 C21 C22 C2 -174.93(10) . . . no
O21 C21 C26 C25 178.82(10) . . . no
C22 C21 C26 C25 -2.27(16) . . . no
C21 C22 C23 C24 -1.98(17) . . . no
C2 C22 C23 C24 176.56(10) . . . no
C22 C23 C24 C25 -1.17(16) . . . no
C22 C23 C24 C27 178.98(11) . . . no
C23 C24 C25 C26 2.60(16) . . . no
C27 C24 C25 C26 -177.55(11) . . . no
C24 C25 C26 C21 -0.90(17) . . . no
O31 C31 C32 C33 21.9(2) . . . no
C31 C32 C33 C34 -33.9(3) . . . no
C32 C33 C34 O31 34.7(3) . . . no
